data_2224727
loop_
_publ_author_name
'Khaledi, Hamid'
'Alhadi, Abeer A.'
'Mohd Ali, Hapipah'
'Robinson, Ward T.'
'Abdulla, Mahmood A.'

_publ_section_title
;3,4,5-Trihydroxy-<i>N</i>'-(1<i>H</i>-indol-2-ylmethylidene)benzohydrazide--1<i>H</i>-indole-2-carbaldehyde
 azine--methanol (2/1/2)
;
_journal_coeditor_code OM2302
_journal_issue 1
_journal_name_full 'Acta Crystallographica Section E'
_journal_page_first o105
_journal_page_last o106
_journal_paper_doi 10.1107/S1600536809052465
_journal_volume 66
_journal_year 2010
_chemical_formula_iupac '2C16 H13 N3 O4, C18 H14 N4, 2C H4 O'
_chemical_formula_moiety '2(C16 H13 N3 O4), C18 H14 N4, 2(C H4 O)'
_chemical_formula_sum 'C52 H48 N10 O10'
_chemical_formula_weight 973.00
_chemical_name_systematic
;
3,4,5-Trihydroxy-<i>N</i>'-(1<i>H</i>-indol-2-ylmethylidene)benzohydrazide--
1<i>H</i>-indole-2-carbaldehyde azine--methanol (2/1/2)
;
_space_group_IT_number 2
_symmetry_cell_setting triclinic
_symmetry_space_group_name_Hall '-P 1'
_symmetry_space_group_name_H-M 'P -1'
_atom_sites_solution_hydrogens geom
_atom_sites_solution_primary direct
_atom_sites_solution_secondary difmap
_audit_creation_method SHELXL-97
_cell_angle_alpha 95.918(3)
_cell_angle_beta 95.166(4)
_cell_angle_gamma 101.451(4)
_cell_formula_units_Z 2
_cell_length_a 7.4642(15)
_cell_length_b 12.791(2)
_cell_length_c 25.079(5)
_cell_measurement_reflns_used 754
_cell_measurement_temperature 100(2)
_cell_measurement_theta_max 20.74
_cell_measurement_theta_min 2.47
_cell_volume 2319.2(8)
_computing_cell_refinement 'SAINT (Bruker, 2007)'
_computing_data_collection 'APEX2 (Bruker, 2007)'
_computing_data_reduction 'SAINT (Bruker, 2007)'
_computing_molecular_graphics 'X-SEED (Barbour, 2001) and Mercury (Macrae <i>et al.</i>,  2008)'
_computing_publication_material 'publCIF (Westrip, 2009)'
_computing_structure_refinement 'SHELXL97 (Sheldrick, 2008)'
_computing_structure_solution 'SHELXS97 (Sheldrick, 2008)'
_diffrn_ambient_temperature 100(2)
_diffrn_measured_fraction_theta_full 0.974
_diffrn_measured_fraction_theta_max 0.974
_diffrn_measurement_device_type 'Bruker APEXII CCD'
_diffrn_measurement_method '\f and \w scans'
_diffrn_radiation_monochromator graphite
_diffrn_radiation_source 'fine-focus sealed tube'
_diffrn_radiation_type MoK\a
_diffrn_radiation_wavelength 0.71073
_diffrn_reflns_av_R_equivalents 0.0535
_diffrn_reflns_av_sigmaI/netI 0.1358
_diffrn_reflns_limit_h_max 8
_diffrn_reflns_limit_h_min -7
_diffrn_reflns_limit_k_max 13
_diffrn_reflns_limit_k_min -15
_diffrn_reflns_limit_l_max 29
_diffrn_reflns_limit_l_min -29
_diffrn_reflns_number 10985
_diffrn_reflns_theta_full 25.00
_diffrn_reflns_theta_max 25.00
_diffrn_reflns_theta_min 1.64
_exptl_absorpt_coefficient_mu 0.099
_exptl_absorpt_correction_T_max 0.9970
_exptl_absorpt_correction_T_min 0.9521
_exptl_absorpt_correction_type multi-scan
_exptl_absorpt_process_details '(SADABS; Sheldrick, 1996)'
_exptl_crystal_colour yellow
_exptl_crystal_density_diffrn 1.393
_exptl_crystal_density_method 'not measured'
_exptl_crystal_description lath
_exptl_crystal_F_000 1020
_exptl_crystal_size_max 0.50
_exptl_crystal_size_mid 0.12
_exptl_crystal_size_min 0.03
_refine_diff_density_max 0.296
_refine_diff_density_min -0.315
_refine_ls_extinction_method none
_refine_ls_goodness_of_fit_ref 0.976
_refine_ls_hydrogen_treatment mixed
_refine_ls_matrix_type full
_refine_ls_number_parameters 693
_refine_ls_number_reflns 7939
_refine_ls_number_restraints 14
_refine_ls_restrained_S_all 0.975
_refine_ls_R_factor_all 0.1461
_refine_ls_R_factor_gt 0.0639
_refine_ls_shift/su_max 0.021
_refine_ls_shift/su_mean 0.001
_refine_ls_structure_factor_coef Fsqd
_refine_ls_weighting_details 'calc w=1/[\s^2^(Fo^2^)+(0.0463P)^2^] where P=(Fo^2^+2Fc^2^)/3'
_refine_ls_weighting_scheme calc
_refine_ls_wR_factor_gt 0.1161
_refine_ls_wR_factor_ref 0.1532
_reflns_number_gt 4029
_reflns_number_total 7939
_reflns_threshold_expression I>2sigma(I)
_cod_data_source_file om2302.cif
_cod_data_source_block I
_cod_original_cell_volume 2319.3(8)
_cod_database_code 2224727
_cod_database_fobs_code 2224727

loop_
_symmetry_equiv_pos_as_xyz
'x, y, z'
'-x, -y, -z'

loop_
_atom_site_type_symbol
_atom_site_label
_atom_site_fract_x
_atom_site_fract_y
_atom_site_fract_z
_atom_site_U_iso_or_equiv
_atom_site_adp_type
_atom_site_calc_flag
_atom_site_refinement_flags
_atom_site_occupancy
_atom_site_disorder_assembly
_atom_site_disorder_group
O O10 0.7343(4) 0.2306(2) 0.60742(10) 0.0276(7) Uani d . 1 . .
O O13 0.7280(4) 0.0510(2) 0.41802(11) 0.0333(8) Uani d D 1 . .
H H13O 0.749(6) 0.003(3) 0.3953(14) 0.050 Uiso d D 1 . .
O O14 0.7874(4) -0.1457(2) 0.42855(11) 0.0280(7) Uani d D 1 . .
H H14O 0.823(6) -0.201(2) 0.4370(17) 0.042 Uiso d D 1 . .
O O15 0.8285(4) -0.2137(2) 0.52914(10) 0.0259(7) Uani d D 1 . .
H H15O 0.846(6) -0.225(3) 0.5616(6) 0.039 Uiso d D 1 . .
N N1 0.5730(5) 0.2917(3) 0.78752(12) 0.0211(8) Uani d D 1 . .
H H1N 0.571(5) 0.321(3) 0.7570(8) 0.025 Uiso d D 1 . .
N N2 0.6671(5) 0.1652(2) 0.70038(13) 0.0242(8) Uani d . 1 . .
N N3 0.6927(5) 0.0943(3) 0.65781(13) 0.0260(8) Uani d D 1 . .
H H3N 0.668(5) 0.0250(10) 0.6599(15) 0.031 Uiso d D 1 . .
C C1 0.6341(5) 0.1973(3) 0.79275(15) 0.0203(9) Uani d . 1 . .
C C2 0.6431(5) 0.1802(3) 0.84590(15) 0.0263(10) Uani d . 1 . .
H H2 0.6815 0.1215 0.8604 0.032 Uiso calc R 1 . .
C C3 0.5848(5) 0.2656(3) 0.87524(15) 0.0232(10) Uani d . 1 . .
C C4 0.5625(6) 0.2922(3) 0.92965(16) 0.0290(11) Uani d . 1 . .
H H4 0.5937 0.2486 0.9560 0.035 Uiso calc R 1 . .
C C5 0.4951(6) 0.3823(3) 0.94423(16) 0.0317(11) Uani d . 1 . .
H H5 0.4791 0.4007 0.9809 0.038 Uiso calc R 1 . .
C C6 0.4495(6) 0.4473(3) 0.90547(17) 0.0325(11) Uani d . 1 . .
H H6 0.4025 0.5088 0.9167 0.039 Uiso calc R 1 . .
C C7 0.4705(5) 0.4250(3) 0.85215(16) 0.0263(10) Uani d . 1 . .
H H7 0.4386 0.4696 0.8263 0.032 Uiso calc R 1 . .
C C8 0.5402(5) 0.3347(3) 0.83727(15) 0.0222(10) Uani d . 1 . .
C C9 0.6730(5) 0.1316(3) 0.74681(16) 0.0258(10) Uani d . 1 . .
H H9 0.7028 0.0639 0.7509 0.031 Uiso calc R 1 . .
C C10 0.7225(6) 0.1329(3) 0.61037(16) 0.0235(10) Uani d . 1 . .
C C11 0.7412(5) 0.0573(3) 0.56412(15) 0.0199(9) Uani d . 1 . .
C C12 0.7246(5) 0.0893(3) 0.51285(15) 0.0219(10) Uani d . 1 . .
H H12 0.7020 0.1585 0.5083 0.026 Uiso calc R 1 . .
C C13 0.7412(5) 0.0194(3) 0.46881(15) 0.0207(9) Uani d . 1 . .
C C14 0.7731(5) -0.0820(3) 0.47460(15) 0.0203(9) Uani d . 1 . .
C C15 0.7928(5) -0.1131(3) 0.52580(15) 0.0191(9) Uani d . 1 . .
C C16 0.7771(5) -0.0445(3) 0.57041(15) 0.0223(10) Uani d . 1 . .
H H16 0.7907 -0.0661 0.6054 0.027 Uiso calc R 1 . .
O O26 0.8842(4) 0.7516(2) 0.62971(10) 0.0246(7) Uani d . 1 . .
O O29 1.3673(4) 0.6412(2) 0.51863(11) 0.0276(7) Uani d D 1 . .
H H29O 1.430(5) 0.601(3) 0.5035(15) 0.041 Uiso d D 1 . .
O O30 1.3089(4) 0.4224(2) 0.51396(10) 0.0225(7) Uani d D 1 . .
H H30O 1.254(5) 0.3578(13) 0.5053(15) 0.034 Uiso d D 1 . .
O O31 1.0303(4) 0.3140(2) 0.56466(11) 0.0279(7) Uani d D 1 . .
H H31O 0.938(4) 0.293(3) 0.5802(15) 0.042 Uiso d D 1 . .
N N4 0.5999(5) 0.7939(3) 0.79555(12) 0.0230(8) Uani d D 1 . .
H H4N 0.609(5) 0.820(3) 0.7648(8) 0.028 Uiso d D 1 . .
N N5 0.7553(5) 0.6765(2) 0.71588(12) 0.0243(8) Uani d . 1 . .
N N6 0.8261(5) 0.6142(3) 0.67896(13) 0.0240(8) Uani d D 1 . .
H H6N 0.818(5) 0.5464(12) 0.6837(15) 0.029 Uiso d D 1 . .
C C17 0.6739(5) 0.7044(3) 0.80452(15) 0.0233(10) Uani d . 1 . .
C C18 0.6735(5) 0.6888(3) 0.85733(15) 0.0241(10) Uani d . 1 . .
H H18 0.7163 0.6331 0.8736 0.029 Uiso calc R 1 . .
C C19 0.5975(5) 0.7705(3) 0.88380(15) 0.0232(10) Uani d . 1 . .
C C20 0.5626(6) 0.7976(3) 0.93695(16) 0.0284(11) Uani d . 1 . .
H H20 0.5955 0.7576 0.9648 0.034 Uiso calc R 1 . .
C C21 0.4798(6) 0.8830(3) 0.94795(16) 0.0312(11) Uani d . 1 . .
H H21 0.4562 0.9024 0.9838 0.037 Uiso calc R 1 . .
C C22 0.4298(6) 0.9418(3) 0.90718(17) 0.0315(11) Uani d . 1 . .
H H22 0.3710 0.9996 0.9160 0.038 Uiso calc R 1 . .
C C23 0.4630(5) 0.9184(3) 0.85492(16) 0.0250(10) Uani d . 1 . .
H H23 0.4264 0.9583 0.8274 0.030 Uiso calc R 1 . .
C C24 0.5516(5) 0.8349(3) 0.84352(15) 0.0209(9) Uani d . 1 . .
C C25 0.7390(5) 0.6424(3) 0.76214(15) 0.0233(10) Uani d . 1 . .
H H25 0.7701 0.5758 0.7683 0.028 Uiso calc R 1 . .
C C26 0.8945(5) 0.6580(3) 0.63666(15) 0.0209(9) Uani d . 1 . .
C C27 0.9906(5) 0.5921(3) 0.60161(14) 0.0201(9) Uani d . 1 . .
C C28 1.1271(5) 0.6445(3) 0.57419(14) 0.0198(9) Uani d . 1 . .
H H28 1.1494 0.7206 0.5756 0.024 Uiso calc R 1 . .
C C29 1.2315(5) 0.5871(3) 0.54470(15) 0.0209(9) Uani d . 1 . .
C C30 1.1997(5) 0.4760(3) 0.54255(14) 0.0183(9) Uani d . 1 . .
C C31 1.0592(5) 0.4240(3) 0.56948(14) 0.0185(9) Uani d . 1 . .
C C32 0.9561(5) 0.4800(3) 0.59929(14) 0.0188(9) Uani d . 1 . .
H H32 0.8627 0.4434 0.6181 0.023 Uiso calc R 1 . .
N N7 -0.1199(5) 0.3424(3) 1.11800(14) 0.0329(9) Uani d D 1 . .
H H7N -0.160(5) 0.2730(11) 1.1082(15) 0.039 Uiso d D 1 . .
N N8 -0.0309(5) 0.2620(3) 1.01631(15) 0.0412(10) Uani d . 1 . .
N N9 0.0213(5) 0.2391(3) 0.96486(15) 0.0413(10) Uani d . 1 . .
N N10 0.0984(5) 0.1700(3) 0.86232(16) 0.0390(10) Uani d D 1 . .
H H10N 0.140(6) 0.2386(12) 0.8734(17) 0.047 Uiso d D 1 . .
C C33 -0.0304(6) 0.4065(4) 1.08362(17) 0.0338(11) Uani d . 1 . .
C C34 0.0234(6) 0.5092(4) 1.10970(17) 0.0338(11) Uani d . 1 . .
H H34 0.0883 0.5694 1.0952 0.041 Uiso calc R 1 . .
C C35 -0.0343(6) 0.5100(4) 1.16199(17) 0.0318(11) Uani d . 1 . .
C C36 -0.0175(6) 0.5877(4) 1.20641(18) 0.0365(12) Uani d . 1 . .
H H36 0.0427 0.6598 1.2047 0.044 Uiso calc R 1 . .
C C37 -0.0892(6) 0.5589(4) 1.25316(18) 0.0364(12) Uani d . 1 . .
H H37 -0.0783 0.6116 1.2835 0.044 Uiso calc R 1 . .
C C38 -0.1782(6) 0.4520(4) 1.25592(18) 0.0355(12) Uani d . 1 . .
H H38 -0.2267 0.4337 1.2883 0.043 Uiso calc R 1 . .
C C39 -0.1965(6) 0.3734(4) 1.21283(17) 0.0342(11) Uani d . 1 . .
H H39 -0.2565 0.3014 1.2151 0.041 Uiso calc R 1 . .
C C40 -0.1247(6) 0.4023(3) 1.16585(17) 0.0299(11) Uani d . 1 . .
C C41 0.0086(6) 0.3637(4) 1.03193(17) 0.0351(12) Uani d . 1 . .
H H41 0.0648 0.4113 1.0087 0.042 Uiso calc R 1 . .
C C42 -0.0074(6) 0.1373(4) 0.94922(19) 0.0404(12) Uani d . 1 . .
H H42 -0.0528 0.0874 0.9729 0.048 Uiso calc R 1 . .
C C43 0.0283(6) 0.0996(4) 0.8971(2) 0.0404(12) Uani d . 1 . .
C C44 -0.0064(6) -0.0023(4) 0.8699(2) 0.0450(13) Uani d . 1 . .
H H44 -0.0547 -0.0667 0.8842 0.054 Uiso calc R 1 . .
C C45 0.0423(6) 0.0051(4) 0.8166(2) 0.0388(12) Uani d . 1 . .
C C46 0.0367(6) -0.0702(4) 0.7703(2) 0.0505(15) Uani d . 1 . .
H H46 -0.0038 -0.1450 0.7716 0.061 Uiso calc R 1 . .
C C47 0.0905(7) -0.0332(5) 0.7238(2) 0.0575(16) Uani d . 1 . .
H H47 0.0874 -0.0831 0.6927 0.069 Uiso calc R 1 . .
C C48 0.1500(6) 0.0768(4) 0.7210(2) 0.0519(15) Uani d . 1 . .
H H48 0.1842 0.1002 0.6879 0.062 Uiso calc R 1 . .
C C49 0.1598(6) 0.1511(4) 0.76502(19) 0.0454(13) Uani d . 1 . .
H H49 0.2018 0.2256 0.7631 0.055 Uiso calc R 1 . .
C C50 0.1067(6) 0.1146(4) 0.81268(19) 0.0379(12) Uani d . 1 . .
O O51 0.3727(4) 0.6124(2) 0.31454(11) 0.0291(7) Uani d D 1 . .
H H51O 0.348(6) 0.6718(18) 0.3249(16) 0.044 Uiso d D 1 . .
C C51 0.5272(6) 0.6038(4) 0.35040(18) 0.0448(13) Uani d . 1 . .
H H51A 0.6326 0.6607 0.3464 0.067 Uiso calc R 1 . .
H H51B 0.5580 0.5335 0.3418 0.067 Uiso calc R 1 . .
H H51C 0.4971 0.6114 0.3876 0.067 Uiso calc R 1 . .
O O52 0.3718(4) 0.1291(2) 0.31264(11) 0.0270(7) Uani d D 1 . .
H H52O 0.303(5) 0.173(3) 0.3177(17) 0.040 Uiso d D 1 . .
C C52 0.5328(6) 0.1969(3) 0.34338(17) 0.0348(11) Uani d . 1 . .
H H52A 0.5520 0.2685 0.3315 0.052 Uiso calc R 1 . .
H H52B 0.6404 0.1656 0.3378 0.052 Uiso calc R 1 . .
H H52C 0.5157 0.2028 0.3818 0.052 Uiso calc R 1 . .

loop_
_atom_site_aniso_label
_atom_site_aniso_U_11
_atom_site_aniso_U_22
_atom_site_aniso_U_33
_atom_site_aniso_U_12
_atom_site_aniso_U_13
_atom_site_aniso_U_23
O10 0.0363(18) 0.0170(17) 0.0324(17) 0.0056(13) 0.0150(14) 0.0060(13)
O13 0.052(2) 0.034(2) 0.0181(17) 0.0156(16) 0.0047(15) 0.0088(13)
O14 0.0370(19) 0.0241(18) 0.0239(16) 0.0105(14) 0.0041(14) -0.0008(13)
O15 0.0401(19) 0.0190(16) 0.0207(16) 0.0095(14) 0.0071(15) 0.0033(13)
N1 0.025(2) 0.023(2) 0.0172(19) 0.0072(16) 0.0037(16) 0.0043(15)
N2 0.034(2) 0.0181(19) 0.021(2) 0.0060(16) 0.0088(16) 0.0013(15)
N3 0.036(2) 0.0176(19) 0.024(2) 0.0029(17) 0.0120(17) -0.0006(16)
C1 0.019(2) 0.019(2) 0.025(2) 0.0060(18) 0.0048(18) 0.0023(18)
C2 0.029(3) 0.024(3) 0.024(2) 0.003(2) 0.001(2) 0.0049(19)
C3 0.028(3) 0.019(2) 0.021(2) 0.0014(19) 0.0034(19) 0.0030(18)
C4 0.036(3) 0.031(3) 0.018(2) 0.004(2) 0.003(2) 0.0018(19)
C5 0.041(3) 0.033(3) 0.019(2) 0.004(2) 0.005(2) -0.003(2)
C6 0.032(3) 0.033(3) 0.031(3) 0.004(2) 0.008(2) -0.005(2)
C7 0.025(3) 0.025(3) 0.029(3) 0.007(2) 0.003(2) 0.0004(19)
C8 0.022(2) 0.024(2) 0.019(2) 0.0013(19) 0.0024(18) 0.0006(18)
C9 0.026(3) 0.024(3) 0.026(2) 0.0009(19) 0.004(2) 0.0033(19)
C10 0.025(2) 0.017(2) 0.027(2) -0.0002(19) 0.0068(19) 0.0010(18)
C11 0.019(2) 0.018(2) 0.023(2) 0.0029(18) 0.0064(18) 0.0027(18)
C12 0.026(2) 0.015(2) 0.025(2) 0.0039(18) 0.0035(19) 0.0062(18)
C13 0.021(2) 0.025(2) 0.017(2) 0.0053(19) 0.0022(18) 0.0061(18)
C14 0.020(2) 0.022(2) 0.016(2) 0.0013(18) 0.0054(18) -0.0020(18)
C15 0.021(2) 0.012(2) 0.025(2) 0.0049(17) 0.0039(18) 0.0047(17)
C16 0.026(2) 0.019(2) 0.022(2) 0.0021(19) 0.0061(19) 0.0043(18)
O26 0.0384(18) 0.0154(16) 0.0228(15) 0.0097(13) 0.0091(13) 0.0030(12)
O29 0.0279(18) 0.0197(17) 0.0383(18) 0.0050(13) 0.0181(14) 0.0051(13)
O30 0.0223(17) 0.0174(16) 0.0282(16) 0.0030(13) 0.0085(13) 0.0017(13)
O31 0.0291(18) 0.0205(17) 0.0366(18) 0.0061(14) 0.0190(14) 0.0000(13)
N4 0.026(2) 0.025(2) 0.019(2) 0.0074(16) 0.0045(17) 0.0001(16)
N5 0.032(2) 0.025(2) 0.0176(19) 0.0059(16) 0.0091(16) 0.0011(15)
N6 0.035(2) 0.019(2) 0.0201(19) 0.0070(17) 0.0120(16) 0.0019(16)
C17 0.021(2) 0.026(3) 0.024(2) 0.0051(19) 0.0069(19) 0.0025(19)
C18 0.028(3) 0.027(2) 0.021(2) 0.011(2) 0.0047(19) 0.0057(18)
C19 0.026(2) 0.022(2) 0.022(2) 0.0047(19) 0.0036(19) 0.0035(18)
C20 0.034(3) 0.029(3) 0.021(2) 0.004(2) 0.004(2) 0.0020(19)
C21 0.041(3) 0.031(3) 0.020(2) 0.005(2) 0.010(2) -0.004(2)
C22 0.032(3) 0.027(3) 0.038(3) 0.011(2) 0.010(2) 0.001(2)
C23 0.030(3) 0.020(2) 0.028(2) 0.010(2) 0.008(2) 0.0051(19)
C24 0.021(2) 0.022(2) 0.017(2) 0.0028(19) 0.0016(18) -0.0025(18)
C25 0.024(2) 0.023(2) 0.025(2) 0.0063(19) 0.0065(19) 0.0055(19)
C26 0.022(2) 0.018(2) 0.021(2) 0.0015(18) 0.0012(18) 0.0011(18)
C27 0.020(2) 0.025(2) 0.014(2) 0.0049(19) 0.0011(17) -0.0009(17)
C28 0.030(2) 0.010(2) 0.020(2) 0.0056(18) 0.0037(19) 0.0026(17)
C29 0.019(2) 0.019(2) 0.024(2) 0.0018(18) 0.0028(19) 0.0010(18)
C30 0.014(2) 0.022(2) 0.018(2) 0.0046(18) 0.0054(17) -0.0017(17)
C31 0.021(2) 0.012(2) 0.021(2) 0.0011(18) 0.0031(18) 0.0022(17)
C32 0.022(2) 0.018(2) 0.017(2) 0.0022(18) 0.0083(18) 0.0044(17)
N7 0.030(2) 0.029(2) 0.037(2) -0.0003(19) 0.0046(18) 0.0002(19)
N8 0.036(2) 0.050(3) 0.035(2) 0.005(2) 0.0053(19) -0.001(2)
N9 0.033(2) 0.052(3) 0.039(2) 0.009(2) 0.0062(19) 0.003(2)
N10 0.029(2) 0.037(3) 0.047(3) 0.003(2) 0.0061(19) -0.011(2)
C33 0.023(3) 0.046(3) 0.032(3) 0.005(2) 0.003(2) 0.006(2)
C34 0.026(3) 0.035(3) 0.042(3) 0.006(2) -0.001(2) 0.011(2)
C35 0.021(3) 0.038(3) 0.037(3) 0.008(2) -0.002(2) 0.010(2)
C36 0.030(3) 0.028(3) 0.048(3) 0.000(2) -0.004(2) 0.004(2)
C37 0.033(3) 0.039(3) 0.035(3) 0.008(2) -0.003(2) -0.001(2)
C38 0.023(3) 0.044(3) 0.037(3) 0.002(2) 0.000(2) 0.009(2)
C39 0.024(3) 0.032(3) 0.042(3) -0.001(2) -0.003(2) 0.005(2)
C40 0.019(2) 0.034(3) 0.034(3) 0.003(2) -0.002(2) 0.001(2)
C41 0.019(3) 0.054(3) 0.034(3) 0.010(2) 0.003(2) 0.009(2)
C42 0.030(3) 0.047(3) 0.045(3) 0.009(2) -0.001(2) 0.010(3)
C43 0.031(3) 0.038(3) 0.052(3) 0.008(2) 0.004(3) 0.003(3)
C44 0.029(3) 0.031(3) 0.072(4) 0.006(2) 0.000(3) 0.003(3)
C45 0.022(3) 0.035(3) 0.056(3) 0.007(2) -0.002(2) -0.006(2)
C46 0.030(3) 0.039(3) 0.075(4) 0.008(2) -0.008(3) -0.019(3)
C47 0.037(3) 0.063(4) 0.064(4) 0.009(3) 0.007(3) -0.032(3)
C48 0.038(3) 0.053(4) 0.057(4) -0.002(3) 0.018(3) -0.020(3)
C49 0.033(3) 0.047(3) 0.050(3) 0.001(2) 0.009(3) -0.012(3)
C50 0.022(3) 0.035(3) 0.051(3) 0.005(2) 0.003(2) -0.016(2)
O51 0.0360(19) 0.0255(18) 0.0272(17) 0.0103(15) 0.0070(14) -0.0004(13)
C51 0.040(3) 0.053(3) 0.042(3) 0.013(3) -0.004(2) 0.005(2)
O52 0.0322(19) 0.0208(18) 0.0285(17) 0.0073(13) 0.0044(14) 0.0019(13)
C52 0.027(3) 0.040(3) 0.034(3) 0.002(2) -0.003(2) 0.007(2)

loop_
_atom_type_symbol
_atom_type_description
_atom_type_scat_dispersion_real
_atom_type_scat_dispersion_imag
_atom_type_scat_source
C C 0.0033 0.0016 'International Tables Vol C Tables 4.2.6.8 and 6.1.1.4'
H H 0.0000 0.0000 'International Tables Vol C Tables 4.2.6.8 and 6.1.1.4'
N N 0.0061 0.0033 'International Tables Vol C Tables 4.2.6.8 and 6.1.1.4'
O O 0.0106 0.0060 'International Tables Vol C Tables 4.2.6.8 and 6.1.1.4'

loop_
_geom_angle_atom_site_label_1
_geom_angle_atom_site_label_2
_geom_angle_atom_site_label_3
_geom_angle_site_symmetry_1
_geom_angle_site_symmetry_3
_geom_angle
_geom_angle_publ_flag
C13 O13 H13O . . 110(3) ?
C14 O14 H14O . . 109(3) ?
C15 O15 H15O . . 111(3) ?
C8 N1 C1 . . 109.0(3) ?
C8 N1 H1N . . 128(2) ?
C1 N1 H1N . . 123(2) ?
C9 N2 N3 . . 116.0(3) ?
C10 N3 N2 . . 117.8(3) ?
C10 N3 H3N . . 121(3) ?
N2 N3 H3N . . 120(3) ?
C2 C1 N1 . . 109.0(3) ?
C2 C1 C9 . . 129.2(4) ?
N1 C1 C9 . . 121.8(4) ?
C1 C2 C3 . . 107.8(4) ?
C1 C2 H2 . . 126.1 ?
C3 C2 H2 . . 126.1 ?
C4 C3 C2 . . 134.7(4) ?
C4 C3 C8 . . 118.5(4) ?
C2 C3 C8 . . 106.8(3) ?
C5 C4 C3 . . 119.1(4) ?
C5 C4 H4 . . 120.4 ?
C3 C4 H4 . . 120.4 ?
C4 C5 C6 . . 120.7(4) ?
C4 C5 H5 . . 119.6 ?
C6 C5 H5 . . 119.6 ?
C7 C6 C5 . . 122.2(4) ?
C7 C6 H6 . . 118.9 ?
C5 C6 H6 . . 118.9 ?
C6 C7 C8 . . 117.3(4) ?
C6 C7 H7 . . 121.3 ?
C8 C7 H7 . . 121.3 ?
N1 C8 C7 . . 130.5(4) ?
N1 C8 C3 . . 107.4(3) ?
C7 C8 C3 . . 122.1(4) ?
N2 C9 C1 . . 119.6(4) ?
N2 C9 H9 . . 120.2 ?
C1 C9 H9 . . 120.2 ?
O10 C10 N3 . . 119.5(3) ?
O10 C10 C11 . . 122.3(4) ?
N3 C10 C11 . . 118.2(4) ?
C12 C11 C16 . . 119.8(3) ?
C12 C11 C10 . . 118.2(4) ?
C16 C11 C10 . . 121.9(4) ?
C13 C12 C11 . . 119.2(4) ?
C13 C12 H12 . . 120.4 ?
C11 C12 H12 . . 120.4 ?
O13 C13 C12 . . 119.7(3) ?
O13 C13 C14 . . 119.0(3) ?
C12 C13 C14 . . 121.3(4) ?
O14 C14 C13 . . 117.1(3) ?
O14 C14 C15 . . 123.5(4) ?
C13 C14 C15 . . 119.4(3) ?
O15 C15 C16 . . 122.9(4) ?
O15 C15 C14 . . 116.8(3) ?
C16 C15 C14 . . 120.3(4) ?
C15 C16 C11 . . 119.9(4) ?
C15 C16 H16 . . 120.0 ?
C11 C16 H16 . . 120.0 ?
C29 O29 H29O . . 113(3) ?
C30 O30 H30O . . 109(3) ?
C31 O31 H31O . . 107(3) ?
C24 N4 C17 . . 108.0(3) ?
C24 N4 H4N . . 131(3) ?
C17 N4 H4N . . 120(3) ?
C25 N5 N6 . . 116.1(3) ?
C26 N6 N5 . . 118.8(3) ?
C26 N6 H6N . . 124(3) ?
N5 N6 H6N . . 117(3) ?
C18 C17 N4 . . 109.7(3) ?
C18 C17 C25 . . 128.0(4) ?
N4 C17 C25 . . 122.2(4) ?
C17 C18 C19 . . 107.8(4) ?
C17 C18 H18 . . 126.1 ?
C19 C18 H18 . . 126.1 ?
C20 C19 C18 . . 134.9(4) ?
C20 C19 C24 . . 118.8(4) ?
C18 C19 C24 . . 106.3(3) ?
C21 C20 C19 . . 118.8(4) ?
C21 C20 H20 . . 120.6 ?
C19 C20 H20 . . 120.6 ?
C20 C21 C22 . . 121.0(4) ?
C20 C21 H21 . . 119.5 ?
C22 C21 H21 . . 119.5 ?
C23 C22 C21 . . 122.0(4) ?
C23 C22 H22 . . 119.0 ?
C21 C22 H22 . . 119.0 ?
C22 C23 C24 . . 117.7(4) ?
C22 C23 H23 . . 121.2 ?
C24 C23 H23 . . 121.2 ?
N4 C24 C23 . . 130.2(4) ?
N4 C24 C19 . . 108.1(3) ?
C23 C24 C19 . . 121.6(4) ?
N5 C25 C17 . . 120.5(4) ?
N5 C25 H25 . . 119.8 ?
C17 C25 H25 . . 119.8 ?
O26 C26 N6 . . 120.4(3) ?
O26 C26 C27 . . 122.7(4) ?
N6 C26 C27 . . 116.9(4) ?
C28 C27 C32 . . 120.0(3) ?
C28 C27 C26 . . 118.3(4) ?
C32 C27 C26 . . 121.5(3) ?
C27 C28 C29 . . 120.5(4) ?
C27 C28 H28 . . 119.7 ?
C29 C28 H28 . . 119.7 ?
O29 C29 C28 . . 119.2(3) ?
O29 C29 C30 . . 120.8(3) ?
C28 C29 C30 . . 120.0(4) ?
O30 C30 C29 . . 118.2(3) ?
O30 C30 C31 . . 122.9(3) ?
C29 C30 C31 . . 118.9(3) ?
C32 C31 O31 . . 121.9(3) ?
C32 C31 C30 . . 121.7(4) ?
O31 C31 C30 . . 116.4(3) ?
C31 C32 C27 . . 118.9(3) ?
C31 C32 H32 . . 120.5 ?
C27 C32 H32 . . 120.5 ?
C40 N7 C33 . . 109.8(4) ?
C40 N7 H7N . . 130(3) ?
C33 N7 H7N . . 120(3) ?
C41 N8 N9 . . 111.2(4) ?
C42 N9 N8 . . 112.7(4) ?
C43 N10 C50 . . 110.2(4) ?
C43 N10 H10N . . 121(3) ?
C50 N10 H10N . . 128(3) ?
C34 C33 N7 . . 108.4(4) ?
C34 C33 C41 . . 129.2(4) ?
N7 C33 C41 . . 122.2(4) ?
C33 C34 C35 . . 108.3(4) ?
C33 C34 H34 . . 125.9 ?
C35 C34 H34 . . 125.9 ?
C36 C35 C34 . . 135.0(4) ?
C36 C35 C40 . . 119.0(4) ?
C34 C35 C40 . . 106.0(4) ?
C37 C36 C35 . . 119.5(4) ?
C37 C36 H36 . . 120.3 ?
C35 C36 H36 . . 120.3 ?
C36 C37 C38 . . 120.4(4) ?
C36 C37 H37 . . 119.8 ?
C38 C37 H37 . . 119.8 ?
C39 C38 C37 . . 121.5(4) ?
C39 C38 H38 . . 119.3 ?
C37 C38 H38 . . 119.3 ?
C38 C39 C40 . . 118.1(4) ?
C38 C39 H39 . . 120.9 ?
C40 C39 H39 . . 120.9 ?
N7 C40 C39 . . 131.0(4) ?
N7 C40 C35 . . 107.5(4) ?
C39 C40 C35 . . 121.5(4) ?
N8 C41 C33 . . 121.3(4) ?
N8 C41 H41 . . 119.3 ?
C33 C41 H41 . . 119.3 ?
N9 C42 C43 . . 120.3(5) ?
N9 C42 H42 . . 119.8 ?
C43 C42 H42 . . 119.8 ?
C44 C43 N10 . . 107.8(4) ?
C44 C43 C42 . . 130.9(5) ?
N10 C43 C42 . . 121.2(4) ?
C43 C44 C45 . . 108.2(4) ?
C43 C44 H44 . . 125.9 ?
C45 C44 H44 . . 125.9 ?
C50 C45 C46 . . 118.1(5) ?
C50 C45 C44 . . 107.0(4) ?
C46 C45 C44 . . 134.9(5) ?
C47 C46 C45 . . 119.0(5) ?
C47 C46 H46 . . 120.5 ?
C45 C46 H46 . . 120.5 ?
C46 C47 C48 . . 121.2(5) ?
C46 C47 H47 . . 119.4 ?
C48 C47 H47 . . 119.4 ?
C49 C48 C47 . . 121.3(5) ?
C49 C48 H48 . . 119.4 ?
C47 C48 H48 . . 119.4 ?
C48 C49 C50 . . 118.1(5) ?
C48 C49 H49 . . 121.0 ?
C50 C49 H49 . . 121.0 ?
N10 C50 C49 . . 130.9(4) ?
N10 C50 C45 . . 106.9(4) ?
C49 C50 C45 . . 122.2(4) ?
C51 O51 H51O . . 106(3) ?
O51 C51 H51A . . 109.5 ?
O51 C51 H51B . . 109.5 ?
H51A C51 H51B . . 109.5 ?
O51 C51 H51C . . 109.5 ?
H51A C51 H51C . . 109.5 ?
H51B C51 H51C . . 109.5 ?
C52 O52 H52O . . 95(3) ?
O52 C52 H52A . . 109.5 ?
O52 C52 H52B . . 109.5 ?
H52A C52 H52B . . 109.5 ?
O52 C52 H52C . . 109.5 ?
H52A C52 H52C . . 109.5 ?
H52B C52 H52C . . 109.5 ?

loop_
_geom_bond_atom_site_label_1
_geom_bond_atom_site_label_2
_geom_bond_site_symmetry_2
_geom_bond_distance
_geom_bond_publ_flag
O10 C10 . 1.246(4) ?
O13 C13 . 1.376(4) ?
O13 H13O . 0.844(10) ?
O14 C14 . 1.368(4) ?
O14 H14O . 0.843(10) ?
O15 C15 . 1.374(4) ?
O15 H15O . 0.845(10) ?
N1 C8 . 1.373(5) ?
N1 C1 . 1.387(5) ?
N1 H1N . 0.884(10) ?
N2 C9 . 1.282(5) ?
N2 N3 . 1.380(4) ?
N3 C10 . 1.354(5) ?
N3 H3N . 0.877(10) ?
C1 C2 . 1.371(5) ?
C1 C9 . 1.440(5) ?
C2 C3 . 1.415(5) ?
C2 H2 . 0.9500 ?
C3 C4 . 1.405(5) ?
C3 C8 . 1.426(5) ?
C4 C5 . 1.375(5) ?
C4 H4 . 0.9500 ?
C5 C6 . 1.404(6) ?
C5 H5 . 0.9500 ?
C6 C7 . 1.368(5) ?
C6 H6 . 0.9500 ?
C7 C8 . 1.389(5) ?
C7 H7 . 0.9500 ?
C9 H9 . 0.9500 ?
C10 C11 . 1.467(5) ?
C11 C12 . 1.392(5) ?
C11 C16 . 1.401(5) ?
C12 C13 . 1.378(5) ?
C12 H12 . 0.9500 ?
C13 C14 . 1.384(5) ?
C14 C15 . 1.387(5) ?
C15 C16 . 1.377(5) ?
C16 H16 . 0.9500 ?
O26 C26 . 1.243(4) ?
O29 C29 . 1.367(4) ?
O29 H29O . 0.845(10) ?
O30 C30 . 1.369(4) ?
O30 H30O . 0.841(10) ?
O31 C31 . 1.372(4) ?
O31 H31O . 0.836(10) ?
N4 C24 . 1.370(5) ?
N4 C17 . 1.396(5) ?
N4 H4N . 0.876(10) ?
N5 C25 . 1.289(5) ?
N5 N6 . 1.369(4) ?
N6 C26 . 1.344(5) ?
N6 H6N . 0.877(10) ?
C17 C18 . 1.360(5) ?
C17 C25 . 1.438(5) ?
C18 C19 . 1.419(5) ?
C18 H18 . 0.9500 ?
C19 C20 . 1.403(5) ?
C19 C24 . 1.428(5) ?
C20 C21 . 1.374(5) ?
C20 H20 . 0.9500 ?
C21 C22 . 1.397(6) ?
C21 H21 . 0.9500 ?
C22 C23 . 1.369(5) ?
C22 H22 . 0.9500 ?
C23 C24 . 1.383(5) ?
C23 H23 . 0.9500 ?
C25 H25 . 0.9500 ?
C26 C27 . 1.482(5) ?
C27 C28 . 1.382(5) ?
C27 C32 . 1.400(5) ?
C28 C29 . 1.383(5) ?
C28 H28 . 0.9500 ?
C29 C30 . 1.388(5) ?
C30 C31 . 1.393(5) ?
C31 C32 . 1.370(5) ?
C32 H32 . 0.9500 ?
N7 C40 . 1.363(5) ?
N7 C33 . 1.376(5) ?
N7 H7N . 0.879(10) ?
N8 C41 . 1.286(5) ?
N8 N9 . 1.400(5) ?
N9 C42 . 1.290(5) ?
N10 C43 . 1.378(6) ?
N10 C50 . 1.380(5) ?
N10 H10N . 0.877(10) ?
C33 C34 . 1.371(6) ?
C33 C41 . 1.432(6) ?
C34 C35 . 1.416(6) ?
C34 H34 . 0.9500 ?
C35 C36 . 1.394(6) ?
C35 C40 . 1.425(6) ?
C36 C37 . 1.386(6) ?
C36 H36 . 0.9500 ?
C37 C38 . 1.409(6) ?
C37 H37 . 0.9500 ?
C38 C39 . 1.375(6) ?
C38 H38 . 0.9500 ?
C39 C40 . 1.392(6) ?
C39 H39 . 0.9500 ?
C41 H41 . 0.9500 ?
C42 C43 . 1.414(6) ?
C42 H42 . 0.9500 ?
C43 C44 . 1.371(6) ?
C44 C45 . 1.425(6) ?
C44 H44 . 0.9500 ?
C45 C50 . 1.405(6) ?
C45 C46 . 1.423(6) ?
C46 C47 . 1.367(7) ?
C46 H46 . 0.9500 ?
C47 C48 . 1.399(7) ?
C47 H47 . 0.9500 ?
C48 C49 . 1.367(6) ?
C48 H48 . 0.9500 ?
C49 C50 . 1.389(6) ?
C49 H49 . 0.9500 ?
O51 C51 . 1.427(5) ?
O51 H51O . 0.839(10) ?
C51 H51A . 0.9800 ?
C51 H51B . 0.9800 ?
C51 H51C . 0.9800 ?
O52 C52 . 1.440(5) ?
O52 H52O . 0.837(10) ?
C52 H52A . 0.9800 ?
C52 H52B . 0.9800 ?
C52 H52C . 0.9800 ?

loop_
_geom_hbond_atom_site_label_D
_geom_hbond_atom_site_label_H
_geom_hbond_atom_site_label_A
_geom_hbond_site_symmetry_A
_geom_hbond_distance_DH
_geom_hbond_distance_HA
_geom_hbond_distance_DA
_geom_hbond_angle_DHA
O13 H13O O14 . 0.844(10) 2.21(4) 2.674(4) 115(4)
O14 H14O O31 2_756 0.843(10) 1.979(19) 2.778(4) 158(4)
O14 H14O O15 . 0.843(10) 2.33(4) 2.763(4) 112(3)
O15 H15O O26 1_545 0.845(10) 1.773(11) 2.617(4) 179(4)
N1 H1N O51 2_666 0.884(10) 2.107(14) 2.976(4) 167(3)
N3 H3N O52 2_656 0.877(10) 2.129(15) 2.983(4) 165(4)
O29 H29O O30 2_866 0.845(10) 2.11(2) 2.858(4) 148(4)
O30 H30O O15 2_756 0.841(10) 1.911(15) 2.732(4) 165(4)
O31 H31O O10 . 0.836(10) 1.795(12) 2.626(4) 172(4)
N4 H4N O52 2_666 0.876(10) 2.118(12) 2.992(4) 175(3)
N6 H6N O51 2_666 0.877(10) 2.24(2) 3.011(4) 146(3)
O51 H51O O10 2_666 0.839(10) 2.21(3) 2.934(4) 145(4)
O51 H51O N2 2_666 0.839(10) 2.26(3) 2.975(4) 143(4)
O52 H52O N5 2_666 0.837(10) 2.29(3) 2.963(4) 138(4)
O52 H52O O26 2_666 0.837(10) 2.29(2) 3.046(4) 150(4)

loop_
_cod_related_entry_id
_cod_related_entry_database
_cod_related_entry_code
1 ChemSpider 30655980
